data_1509374
loop_
_publ_author_name
'Keller, H.L.'
'Beck, J.'
'Ewald, B.'
'Wimbert, L.'
'Rompel, M.'

_publ_section_title
;
 Ueber Muenzmetall-Quecksilber-Chalkogenidhalogenide. V.
 Solvothermalsynthese und Kristallstruktur der Hochdruckmodifikation von
 Ag Hg S I
;
_journal_name_full 'Zeitschrift fuer Anorganische und Allgemeine Chemie'
_journal_page_first 1031
_journal_page_last 1035
_journal_paper_doi 10.1002/zaac.200400083
_journal_volume 630
_journal_year 2004
_chemical_formula_sum 'Ag Hg I S'
_space_group_IT_number 19
_symmetry_space_group_name_Hall 'P 2ac 2ab'
_symmetry_space_group_name_H-M 'P 21 21 21'
_cell_angle_alpha 90
_cell_angle_beta 90
_cell_angle_gamma 90
_cell_formula_units_Z 4
_cell_length_a 7.0747
_cell_length_b 7.7318
_cell_length_c 8.4753
_cell_volume 463.600
_citation_journal_id_ASTM ZAACAB
_cod_data_source_file silver1-2_299.cif
_cod_data_source_block Ag1Hg1I1S1
_cod_original_cell_volume 463.6003
_cod_original_formula_sum 'Ag1 Hg1 I1 S1'
_cod_database_code 1509374

loop_
_symmetry_equiv_pos_as_xyz
x,y,z
-x+1/2,-y,z+1/2
x+1/2,-y+1/2,-z
-x,y+1/2,-z+1/2

loop_
_atom_site_label
_atom_site_type_symbol
_atom_site_fract_x
_atom_site_fract_y
_atom_site_fract_z
_atom_site_occupancy
_atom_site_U_iso_or_equiv
I1 I-1 0.99488 0.38662 0.64986 1 0.0
S1 S-2 0.9988 0.3587 0.1524 1 0.0
Ag1 Ag+1 0.9068 0.173 0.4015 1 0.0
Hg1 Hg+2 0.25048 0.23446 0.0111 1 0.0
